data_7022399
loop_
_publ_author_name
'Li, Qinghai'
'Zhou, Shuangliu'
'Wang, Shaowu'
'Zhu, Xiancui'
'Zhang, Lijun'
'Feng, Zhijun'
'Guo, Liping'
'Wang, Fenhua'
'Wei, Yun'

_publ_section_title
;
 Dehydrogenation of secondary amines: synthesis, and characterization of
 rare-earth metal complexes incorporating imino- or amido-functionalized
 pyrrolyl ligands.
;
_journal_issue 8
_journal_name_full 'Dalton transactions (Cambridge, England : 2003)'
_journal_page_first 2861
_journal_page_last 2869
_journal_paper_doi 10.1039/c2dt32513f
_journal_volume 42
_journal_year 2013
_chemical_formula_sum 'C30 H66 Li4 N6 Si4'
_chemical_formula_weight 651.01
_chemical_name_systematic
;
?
;
_space_group_IT_number 14
_symmetry_cell_setting monoclinic
_symmetry_space_group_name_Hall '-P 2yn'
_symmetry_space_group_name_H-M 'P 1 21/n 1'
_atom_sites_solution_hydrogens geom
_atom_sites_solution_primary direct
_atom_sites_solution_secondary difmap
_audit_creation_method SHELXL-97
_cell_angle_alpha 90.00
_cell_angle_beta 90.2780(10)
_cell_angle_gamma 90.00
_cell_formula_units_Z 2
_cell_length_a 10.8200(9)
_cell_length_b 13.6124(12)
_cell_length_c 14.8062(13)
_cell_measurement_reflns_used 4371
_cell_measurement_temperature 293(2)
_cell_measurement_theta_max 23.48
_cell_measurement_theta_min 2.33
_cell_volume 2180.7(3)
_computing_cell_refinement 'Bruker SMART'
_computing_data_collection 'Bruker SMART'
_computing_data_reduction 'Bruker SAINT'
_computing_molecular_graphics SHELXTL
_computing_publication_material SHELXTL
_computing_structure_refinement 'SHELXL-97 (Sheldrick, 1997)'
_computing_structure_solution 'SHELXS-97 (Sheldrick, 1990)'
_diffrn_ambient_temperature 293(2)
_diffrn_measured_fraction_theta_full 0.996
_diffrn_measured_fraction_theta_max 0.996
_diffrn_measurement_device_type 'Bruker APEX II area detector'
_diffrn_radiation_monochromator graphite
_diffrn_radiation_source 'fine-focus sealed tube'
_diffrn_radiation_type MoK\a
_diffrn_radiation_wavelength 0.71073
_diffrn_reflns_av_R_equivalents 0.0415
_diffrn_reflns_av_sigmaI/netI 0.0445
_diffrn_reflns_limit_h_max 14
_diffrn_reflns_limit_h_min -13
_diffrn_reflns_limit_k_max 16
_diffrn_reflns_limit_k_min -17
_diffrn_reflns_limit_l_max 18
_diffrn_reflns_limit_l_min -19
_diffrn_reflns_number 18610
_diffrn_reflns_theta_full 27.50
_diffrn_reflns_theta_max 27.50
_diffrn_reflns_theta_min 2.03
_exptl_absorpt_coefficient_mu 0.161
_exptl_absorpt_correction_T_max 0.9732
_exptl_absorpt_correction_T_min 0.9549
_exptl_absorpt_correction_type multi-scan
_exptl_absorpt_process_details 'SADABS; Bruker, 2000'
_exptl_crystal_colour colourless
_exptl_crystal_density_diffrn 0.991
_exptl_crystal_density_method 'not measured'
_exptl_crystal_description block
_exptl_crystal_F_000 712
_exptl_crystal_size_max 0.29
_exptl_crystal_size_mid 0.23
_exptl_crystal_size_min 0.17
_refine_diff_density_max 0.224
_refine_diff_density_min -0.218
_refine_diff_density_rms 0.036
_refine_ls_extinction_method none
_refine_ls_goodness_of_fit_ref 1.002
_refine_ls_hydrogen_treatment mixed
_refine_ls_matrix_type full
_refine_ls_number_parameters 208
_refine_ls_number_reflns 4990
_refine_ls_number_restraints 0
_refine_ls_restrained_S_all 1.002
_refine_ls_R_factor_all 0.1044
_refine_ls_R_factor_gt 0.0512
_refine_ls_shift/su_max 0.000
_refine_ls_shift/su_mean 0.000
_refine_ls_structure_factor_coef Fsqd
_refine_ls_weighting_details 'calc w=1/[\s^2^(Fo^2^)+(0.0688P)^2^+0.3954P] where P=(Fo^2^+2Fc^2^)/3'
_refine_ls_weighting_scheme calc
_refine_ls_wR_factor_gt 0.1265
_refine_ls_wR_factor_ref 0.1537
_reflns_number_gt 2820
_reflns_number_total 4990
_reflns_threshold_expression >2sigma(I)
_cod_data_source_file c2dt32513f.txt
_cod_data_source_block 5
_cod_depositor_comments
;
The following automatic conversions were performed:

'_symmetry_cell_setting' value 'Monoclinic' changed to 'monoclinic'
according to /home/saulius/struct/CIF-dictionaries/cif_core.dic
dictionary named 'cif_core.dic' version 2.4.2 from 2011-04-26.

Automatic conversion script
Id: cif_fix_values 1891 2012-01-12 08:04:46Z andrius 
;
_cod_original_sg_symbol_H-M P2(1)/n
_cod_database_code 7022399

loop_
_symmetry_equiv_pos_as_xyz
'x, y, z'
'-x+1/2, y+1/2, -z+1/2'
'-x, -y, -z'
'x-1/2, -y-1/2, z-1/2'

loop_
_atom_site_label
_atom_site_type_symbol
_atom_site_fract_x
_atom_site_fract_y
_atom_site_fract_z
_atom_site_U_iso_or_equiv
_atom_site_adp_type
_atom_site_occupancy
_atom_site_symmetry_multiplicity
_atom_site_calc_flag
_atom_site_refinement_flags
C1 C 0.5734(2) 0.49303(18) 0.13217(16) 0.0670(6) Uani 1 1 d .
H1 H 0.5199 0.4544 0.1660 0.080 Uiso 1 1 calc R
C2 C 0.6973(3) 0.47635(19) 0.12473(17) 0.0711(7) Uani 1 1 d .
H2 H 0.7421 0.4256 0.1513 0.085 Uiso 1 1 calc R
C3 C 0.7434(2) 0.55073(18) 0.06909(17) 0.0644(6) Uani 1 1 d .
H3 H 0.8251 0.5591 0.0514 0.077 Uiso 1 1 calc R
C4 C 0.64473(19) 0.60885(15) 0.04570(14) 0.0519(5) Uani 1 1 d .
C5 C 0.6413(2) 0.70216(16) -0.00647(16) 0.0621(6) Uani 1 1 d .
H5A H 0.7251 0.7223 -0.0204 0.074 Uiso 1 1 calc R
H5B H 0.5980 0.6914 -0.0631 0.074 Uiso 1 1 calc R
C6 C 0.6561(2) 0.84516(17) 0.10338(18) 0.0652(6) Uani 1 1 d .
C7 C 0.7160(4) 0.7834(3) 0.1761(3) 0.1321(15) Uani 1 1 d .
H7A H 0.6531 0.7536 0.2126 0.198 Uiso 1 1 calc R
H7B H 0.7676 0.8242 0.2134 0.198 Uiso 1 1 calc R
H7C H 0.7653 0.7330 0.1487 0.198 Uiso 1 1 calc R
C8 C 0.7557(3) 0.8980(3) 0.0503(3) 0.1306(15) Uani 1 1 d .
H8A H 0.8145 0.8510 0.0283 0.196 Uiso 1 1 calc R
H8B H 0.7969 0.9445 0.0888 0.196 Uiso 1 1 calc R
H8C H 0.7186 0.9319 0.0001 0.196 Uiso 1 1 calc R
C9 C 0.5722(3) 0.9211(2) 0.1449(3) 0.1126(12) Uani 1 1 d .
H9A H 0.5285 0.9554 0.0979 0.169 Uiso 1 1 calc R
H9B H 0.6206 0.9670 0.1793 0.169 Uiso 1 1 calc R
H9C H 0.5139 0.8893 0.1839 0.169 Uiso 1 1 calc R
C10 C 0.0747(3) 0.6747(3) 0.2379(3) 0.1291(14) Uani 1 1 d .
H10A H 0.0810 0.7444 0.2472 0.194 Uiso 1 1 calc R
H10B H 0.0588 0.6429 0.2945 0.194 Uiso 1 1 calc R
H10C H 0.0083 0.6612 0.1965 0.194 Uiso 1 1 calc R
C11 C 0.2064(3) 0.4900(2) 0.18355(19) 0.0988(10) Uani 1 1 d .
H11A H 0.1391 0.4737 0.1438 0.148 Uiso 1 1 calc R
H11B H 0.1900 0.4644 0.2427 0.148 Uiso 1 1 calc R
H11C H 0.2814 0.4617 0.1609 0.148 Uiso 1 1 calc R
C12 C 0.3446(3) 0.6510(3) 0.27870(19) 0.1056(11) Uani 1 1 d .
H12A H 0.4216 0.6228 0.2600 0.158 Uiso 1 1 calc R
H12B H 0.3194 0.6218 0.3347 0.158 Uiso 1 1 calc R
H12C H 0.3546 0.7205 0.2868 0.158 Uiso 1 1 calc R
C13 C 0.0484(2) 0.6943(2) -0.0285(2) 0.0970(10) Uani 1 1 d .
H13A H 0.0731 0.6404 -0.0661 0.145 Uiso 1 1 calc R
H13B H 0.0047 0.7419 -0.0642 0.145 Uiso 1 1 calc R
H13C H -0.0046 0.6707 0.0186 0.145 Uiso 1 1 calc R
C14 C 0.2874(3) 0.7976(2) -0.07305(19) 0.0798(8) Uani 1 1 d .
H14A H 0.3479 0.8431 -0.0505 0.120 Uiso 1 1 calc R
H14B H 0.2361 0.8297 -0.1171 0.120 Uiso 1 1 calc R
H14C H 0.3284 0.7427 -0.1005 0.120 Uiso 1 1 calc R
C15 C 0.1346(3) 0.8678(2) 0.0803(2) 0.1063(11) Uani 1 1 d .
H15A H 0.0761 0.8511 0.1264 0.159 Uiso 1 1 calc R
H15B H 0.0959 0.9102 0.0368 0.159 Uiso 1 1 calc R
H15C H 0.2039 0.9010 0.1072 0.159 Uiso 1 1 calc R
Li1 Li 0.4463(3) 0.7026(3) 0.1123(3) 0.0662(10) Uani 1 1 d .
Li2 Li 0.3587(3) 0.5630(3) 0.0232(3) 0.0613(10) Uani 1 1 d .
N1 N 0.53768(16) 0.57400(13) 0.08354(12) 0.0571(5) Uani 1 1 d .
N2 N 0.57887(16) 0.78162(13) 0.04459(13) 0.0597(5) Uani 1 1 d .
H2A H 0.5396 0.8210 0.0039 0.072 Uiso 1 1 calc R
N3 N 0.27070(15) 0.67562(13) 0.09066(12) 0.0558(5) Uani 1 1 d .
Si1 Si 0.22343(6) 0.62745(6) 0.18987(5) 0.0694(2) Uani 1 1 d .
Si2 Si 0.18900(6) 0.75293(5) 0.02302(5) 0.0639(2) Uani 1 1 d .

loop_
_atom_site_aniso_label
_atom_site_aniso_U_11
_atom_site_aniso_U_22
_atom_site_aniso_U_33
_atom_site_aniso_U_23
_atom_site_aniso_U_13
_atom_site_aniso_U_12
C1 0.0878(18) 0.0554(15) 0.0577(14) 0.0074(12) 0.0029(13) -0.0088(13)
C2 0.0863(18) 0.0636(16) 0.0631(16) 0.0013(13) -0.0193(13) 0.0087(13)
C3 0.0594(13) 0.0627(15) 0.0712(16) -0.0106(13) -0.0059(12) -0.0002(11)
C4 0.0590(12) 0.0470(12) 0.0496(12) -0.0077(10) 0.0003(10) -0.0065(10)
C5 0.0763(15) 0.0503(13) 0.0596(14) -0.0041(11) 0.0064(11) -0.0096(11)
C6 0.0651(14) 0.0518(14) 0.0787(17) -0.0154(12) 0.0048(12) -0.0064(11)
C7 0.190(4) 0.096(3) 0.109(3) -0.034(2) -0.071(3) 0.016(3)
C8 0.112(3) 0.109(3) 0.171(4) -0.051(3) 0.051(3) -0.055(2)
C9 0.106(2) 0.085(2) 0.147(3) -0.042(2) 0.021(2) 0.0120(18)
C10 0.108(3) 0.161(4) 0.119(3) 0.008(3) 0.063(2) 0.013(2)
C11 0.128(3) 0.088(2) 0.0806(19) 0.0104(17) 0.0218(18) -0.0339(19)
C12 0.125(3) 0.133(3) 0.0584(17) -0.0018(18) 0.0024(17) -0.030(2)
C13 0.0658(17) 0.105(2) 0.120(3) 0.001(2) -0.0204(17) -0.0061(16)
C14 0.0860(18) 0.0737(18) 0.0796(18) 0.0188(15) -0.0076(14) -0.0041(14)
C15 0.115(2) 0.077(2) 0.127(3) -0.0101(19) 0.010(2) 0.0171(18)
Li1 0.058(2) 0.063(2) 0.078(3) -0.012(2) 0.0064(19) -0.0083(18)
Li2 0.064(2) 0.059(2) 0.060(2) -0.0032(19) -0.0050(18) -0.0075(18)
N1 0.0621(11) 0.0528(11) 0.0566(11) 0.0021(9) 0.0022(9) -0.0049(9)
N2 0.0595(11) 0.0468(10) 0.0730(13) 0.0005(9) -0.0011(9) -0.0014(8)
N3 0.0508(10) 0.0600(11) 0.0566(11) -0.0004(9) 0.0049(8) -0.0073(8)
Si1 0.0706(4) 0.0793(5) 0.0584(4) -0.0027(4) 0.0177(3) -0.0147(4)
Si2 0.0560(4) 0.0590(4) 0.0766(5) -0.0011(4) -0.0015(3) -0.0019(3)

loop_
_atom_type_symbol
_atom_type_description
_atom_type_scat_dispersion_real
_atom_type_scat_dispersion_imag
_atom_type_scat_source
C C 0.0033 0.0016 'International Tables Vol C Tables 4.2.6.8 and 6.1.1.4'
H H 0.0000 0.0000 'International Tables Vol C Tables 4.2.6.8 and 6.1.1.4'
Li Li -0.0003 0.0001 'International Tables Vol C Tables 4.2.6.8 and 6.1.1.4'
N N 0.0061 0.0033 'International Tables Vol C Tables 4.2.6.8 and 6.1.1.4'
Si Si 0.0817 0.0704 'International Tables Vol C Tables 4.2.6.8 and 6.1.1.4'

loop_
_geom_angle_atom_site_label_1
_geom_angle_atom_site_label_2
_geom_angle_atom_site_label_3
_geom_angle
_geom_angle_site_symmetry_1
_geom_angle_site_symmetry_3
C2 C1 N1 111.5(2) . .
C2 C1 Li2 65.64(16) . 3_665
N1 C1 Li2 81.24(15) . 3_665
C1 C2 C3 106.3(2) . .
C1 C2 Li2 82.15(18) . 3_665
C3 C2 Li2 72.85(16) . 3_665
C4 C3 C2 106.7(2) . .
C4 C3 Li2 82.51(16) . 3_665
C2 C3 Li2 72.31(16) . 3_665
C3 C4 N1 110.8(2) . .
C3 C4 C5 129.9(2) . .
N1 C4 C5 119.22(19) . .
C3 C4 Li2 65.29(15) . 3_665
N1 C4 Li2 80.56(14) . 3_665
C5 C4 Li2 125.10(17) . 3_665
N2 C5 C4 111.59(18) . .
N2 C6 C9 107.4(2) . .
N2 C6 C7 109.4(2) . .
C9 C6 C7 110.4(3) . .
N2 C6 C8 111.8(2) . .
C9 C6 C8 108.4(2) . .
C7 C6 C8 109.3(3) . .
N3 Li1 N1 105.85(19) . .
N3 Li1 N2 134.1(2) . .
N1 Li1 N2 90.40(17) . .
N3 Li2 N1 99.52(17) . .
N3 Li2 C2 120.46(19) . 3_665
N1 Li2 C2 129.8(2) . 3_665
N3 Li2 C3 123.82(19) . 3_665
N1 Li2 C3 135.7(2) . 3_665
C2 Li2 C3 34.85(10) 3_665 3_665
N3 Li2 C1 143.0(2) . 3_665
N1 Li2 C1 97.70(16) . 3_665
C2 Li2 C1 32.21(9) 3_665 3_665
C3 Li2 C1 53.77(12) 3_665 3_665
N3 Li2 C4 150.23(19) . 3_665
N1 Li2 C4 104.04(17) . 3_665
C2 Li2 C4 53.89(12) 3_665 3_665
C3 Li2 C4 32.20(9) 3_665 3_665
C1 Li2 C4 50.60(10) 3_665 3_665
N3 Li2 N1 173.0(2) . 3_665
N1 Li2 N1 85.08(14) . 3_665
C2 Li2 N1 52.88(11) 3_665 3_665
C3 Li2 N1 52.79(11) 3_665 3_665
C1 Li2 N1 30.21(8) 3_665 3_665
C4 Li2 N1 30.21(7) 3_665 3_665
C1 N1 C4 104.82(19) . .
C1 N1 Li1 135.27(19) . .
C4 N1 Li1 101.40(17) . .
C1 N1 Li2 114.61(18) . .
C4 N1 Li2 128.23(18) . .
Li1 N1 Li2 73.12(16) . .
C1 N1 Li2 68.55(15) . 3_665
C4 N1 Li2 69.24(14) . 3_665
Li1 N1 Li2 155.95(17) . 3_665
Li2 N1 Li2 94.92(14) . 3_665
C6 N2 C5 117.85(18) . .
C6 N2 Li1 114.30(18) . .
C5 N2 Li1 100.82(17) . .
Si1 N3 Si2 126.45(11) . .
Si1 N3 Li1 103.18(16) . .
Si2 N3 Li1 118.78(16) . .
Si1 N3 Li2 105.94(14) . .
Si2 N3 Li2 114.50(14) . .
Li1 N3 Li2 76.67(16) . .
N3 Si1 C10 117.38(15) . .
N3 Si1 C12 109.20(12) . .
C10 Si1 C12 105.83(18) . .
N3 Si1 C11 111.86(11) . .
C10 Si1 C11 106.02(17) . .
C12 Si1 C11 105.79(16) . .
N3 Si2 C13 113.26(12) . .
N3 Si2 C15 114.42(13) . .
C13 Si2 C15 106.42(15) . .
N3 Si2 C14 110.55(11) . .
C13 Si2 C14 106.91(14) . .
C15 Si2 C14 104.65(14) . .

loop_
_geom_bond_atom_site_label_1
_geom_bond_atom_site_label_2
_geom_bond_distance
_geom_bond_site_symmetry_2
C1 C2 1.365(3) .
C1 N1 1.371(3) .
C1 Li2 2.536(5) 3_665
C2 C3 1.399(3) .
C2 Li2 2.332(4) 3_665
C3 C4 1.372(3) .
C3 Li2 2.339(4) 3_665
C4 N1 1.374(3) .
C4 C5 1.487(3) .
C4 Li2 2.553(4) 3_665
C5 N2 1.484(3) .
C6 N2 1.482(3) .
C6 C9 1.509(3) .
C6 C7 1.510(4) .
C6 C8 1.518(4) .
C10 Si1 1.876(3) .
C11 Si1 1.883(3) .
C12 Si1 1.880(3) .
C13 Si2 1.876(3) .
C14 Si2 1.882(3) .
C15 Si2 1.876(3) .
Li1 N3 1.960(4) .
Li1 N1 2.057(4) .
Li1 N2 2.057(4) .
Li2 N3 2.064(4) .
Li2 N1 2.134(4) .
Li2 C2 2.332(4) 3_665
Li2 C3 2.339(4) 3_665
Li2 C1 2.536(5) 3_665
Li2 C4 2.553(4) 3_665
Li2 N1 2.693(4) 3_665
N1 Li2 2.693(4) 3_665
N3 Si1 1.6902(19) .
N3 Si2 1.698(2) .
